data_9012270
loop_
_publ_author_name
'Friese, K.'
'Aroyo, M. I.'
'Schwalowsky, I.'
'Adiwidjaja, G.'
'Bismayer, U.'

_publ_section_title
;The disordered high-temperature structure of (NH4)3H(SO4)2 and its
 relationship to the room-temperature phase Locality: synthetic Sample: T =
 293 K
;
_journal_name_full 'Journal of Solid State Chemistry'
_journal_page_first 136
_journal_page_last 147
_journal_paper_doi 10.1006/jssc.2002.9516
_journal_volume 165
_journal_year 2002
_chemical_compound_source Synthetic
_chemical_formula_sum 'H13 N3 O8 S2'
_chemical_name_mineral Letovicite
_space_group_IT_number 15
_symmetry_space_group_name_Hall '-C 2yc'
_symmetry_space_group_name_H-M 'C 1 2/c 1'
_cell_angle_alpha 90
_cell_angle_beta 102.806
_cell_angle_gamma 90
_cell_formula_units_Z 4
_cell_length_a 15.418
_cell_length_b 5.905
_cell_length_c 10.223
_cell_volume 907.585
_database_code_amcsd 0014022
_diffrn_ambient_temperature 293
_exptl_crystal_density_diffrn 1.810
_cod_depositor_comments
;
    Z inserted to be consistent with given formula 
                             miguel
;
_cod_original_formula_sum 'N3 H13 S2 O8'
_cod_database_code 9012270

loop_
_space_group_symop_operation_xyz
x,y,z
1/2+x,1/2+y,z
x,-y,1/2+z
1/2+x,1/2-y,1/2+z
-x,y,1/2-z
1/2-x,1/2+y,1/2-z
-x,-y,-z
1/2-x,1/2-y,-z

loop_
_atom_site_label
_atom_site_fract_x
_atom_site_fract_y
_atom_site_fract_z
_atom_site_U_iso_or_equiv
N1 0.50000 0.23080 0.25000 0.04150
N2 0.19879 0.27500 0.15293 0.04530
H1 0.00000 0.00000 0.00000 0.11700
H2 0.47200 0.16000 0.18900 0.11700
H3 0.46500 0.29100 0.27200 0.11700
H4 0.25300 0.29300 0.16000 0.11700
H5 0.17600 0.36500 0.09700 0.11700
H6 0.18800 0.15400 0.11600 0.11700
H7 0.18500 0.28700 0.20600 0.11700
S 0.11419 0.21844 0.46134 0.03240
O1 0.01482 0.18510 0.44230 0.04950
O2 0.15028 0.22280 0.60524 0.05070
O3 0.12875 0.43250 0.39863 0.05300
O4 0.14900 0.02750 0.39841 0.05260

loop_
_cod_related_entry_id
_cod_related_entry_database
_cod_related_entry_code
1 AMCSD 0014022
